data_7153058
loop_
_publ_author_name
'Hardman, Andrea M.'
'So, Sonia S.'
'Mattson, Anita E.'

_publ_section_title
;
 Urea-catalyzed construction of oxazinanes.
;
_journal_issue 35
_journal_name_full 'Organic &amp; biomolecular chemistry'
_journal_page_first 5793
_journal_page_last 5797
_journal_paper_doi 10.1039/c3ob41517a
_journal_volume 11
_journal_year 2013
_chemical_absolute_configuration unk
_chemical_compound_source 'synthesis as described'
_chemical_formula_moiety 'C24 H22 N2 O5'
_chemical_formula_sum 'C24 H22 N2 O5'
_chemical_formula_weight 418.44
_chemical_name_common 'Mattson 1860'
_chemical_name_systematic
;
 ?
;
_space_group_IT_number 19
_symmetry_cell_setting orthorhombic
_symmetry_Int_Tables_number 19
_symmetry_space_group_name_Hall 'P 2ac 2ab'
_symmetry_space_group_name_H-M 'P 21 21 21'
_atom_sites_solution_hydrogens geom
_atom_sites_solution_primary direct
_atom_sites_solution_secondary difmap
_audit_conform_dict_location ftp://ftp.iucr.org/pub/cif_core.dic
_audit_conform_dict_name cif_core.dic
_audit_conform_dict_version 2.4
_audit_creation_date 2011-10-27T14:21:27-00:00
_audit_creation_method 'WinGX routine CIF_UPDATE'
_cell_angle_alpha 90
_cell_angle_beta 90
_cell_angle_gamma 90
_cell_formula_units_Z 4
_cell_length_a 8.4338(1)
_cell_length_b 15.4596(3)
_cell_length_c 15.6357(3)
_cell_measurement_reflns_used 2673
_cell_measurement_temperature 150(2)
_cell_measurement_theta_max 27.485
_cell_measurement_theta_min 1.018
_cell_measurement_wavelength 0.71073
_cell_volume 2038.63(6)
_computing_cell_refinement 'HKL Scalepack (Otwinowski & Minor 1997)'
_computing_data_collection 'Collect (Bruker AXS BV, 1997-2004)'
_computing_data_reduction 'HKL Denzo and Scalepack (Otwinowski & Minor 1997)'
_computing_molecular_graphics 'Ortep-3 for Windows (Farrugia, 1997)'
_computing_publication_material 'WinGX publication routines (Farrugia, 1999)'
_computing_structure_refinement 'SHELXL-97 (Sheldrick, 2008)'
_computing_structure_solution 'SHELXS-97 (Sheldrick, 2008)'
_diffrn_ambient_temperature 150(2)
_diffrn_detector 'CCD plate'
_diffrn_detector_area_resol_mean 9
_diffrn_measured_fraction_theta_full 0.999
_diffrn_measured_fraction_theta_max 0.999
_diffrn_measurement_device '95mm CCD camera on \k-goniostat'
_diffrn_measurement_device_type 'Nonius KappaCCD'
_diffrn_measurement_method 'phi and omega scans'
_diffrn_orient_matrix_type 'by Bruker AXS Collect from scalepack cell'
_diffrn_orient_matrix_UB_11 -0.10519
_diffrn_orient_matrix_UB_12 0.298416E-1
_diffrn_orient_matrix_UB_13 0.7471E-3
_diffrn_orient_matrix_UB_21 0.97808E-2
_diffrn_orient_matrix_UB_22 0.8643E-2
_diffrn_orient_matrix_UB_23 0.631628E-1
_diffrn_orient_matrix_UB_31 0.538376E-1
_diffrn_orient_matrix_UB_32 0.567353E-1
_diffrn_orient_matrix_UB_33 -0.100152E-1
_diffrn_radiation_monochromator graphite
_diffrn_radiation_probe x-ray
_diffrn_radiation_type MoK\a
_diffrn_radiation_wavelength 0.71073
_diffrn_reflns_av_unetI/netI 0.033
_diffrn_reflns_limit_h_max 10
_diffrn_reflns_limit_h_min -10
_diffrn_reflns_limit_k_max 20
_diffrn_reflns_limit_k_min -19
_diffrn_reflns_limit_l_max 20
_diffrn_reflns_limit_l_min -20
_diffrn_reflns_number 27402
_diffrn_reflns_theta_full 27.49
_diffrn_reflns_theta_max 27.49
_diffrn_reflns_theta_min 2.64
_diffrn_source 'Enraf Nonius FR590'
_exptl_absorpt_coefficient_mu 0.096
_exptl_absorpt_correction_type none
_exptl_crystal_colour colourless
_exptl_crystal_density_diffrn 1.363
_exptl_crystal_density_method 'not measured'
_exptl_crystal_description 'rectangular block'
_exptl_crystal_F_000 880
_exptl_crystal_size_max 0.31
_exptl_crystal_size_mid 0.23
_exptl_crystal_size_min 0.15
_refine_diff_density_max 0.142
_refine_diff_density_min -0.165
_refine_diff_density_rms 0.037
_refine_ls_extinction_method none
_refine_ls_goodness_of_fit_ref 1.066
_refine_ls_hydrogen_treatment constr
_refine_ls_matrix_type full
_refine_ls_number_parameters 281
_refine_ls_number_reflns 4629
_refine_ls_number_restraints 0
_refine_ls_restrained_S_all 1.066
_refine_ls_R_factor_all 0.0469
_refine_ls_R_factor_gt 0.0348
_refine_ls_shift/su_max 0.001
_refine_ls_shift/su_mean 0
_refine_ls_structure_factor_coef Fsqd
_refine_ls_weighting_details 'w=1/[\s^2^(Fo^2^)+(0.0353P)^2^+0.2348P] where P=(Fo^2^+2Fc^2^)/3'
_refine_ls_weighting_scheme calc
_refine_ls_wR_factor_gt 0.0715
_refine_ls_wR_factor_ref 0.0761
_reflns_number_gt 3972
_reflns_number_total 4629
_reflns_threshold_expression >2\s(I)
_cod_data_source_file c3ob41517a.txt
_cod_data_source_block Mattson1860
_cod_original_sg_symbol_H-M P212121
_cod_database_code 7153058

loop_
_symmetry_equiv_pos_as_xyz
'x, y, z'
'-x+1/2, -y, z+1/2'
'x+1/2, -y+1/2, -z'
'-x, y+1/2, -z+1/2'

loop_
_atom_site_label
_atom_site_type_symbol
_atom_site_fract_x
_atom_site_fract_y
_atom_site_fract_z
_atom_site_U_iso_or_equiv
_atom_site_adp_type
_atom_site_occupancy
_atom_site_symmetry_multiplicity
_atom_site_calc_flag
_atom_site_refinement_flags
C1 C 0.80427(16) 0.67984(9) 0.22388(9) 0.0227(3) Uani 1 1 d .
H1 H 0.8768 0.7256 0.2466 0.027 Uiso 1 1 calc R
C2 C 0.70834(16) 0.64038(9) 0.29706(9) 0.0228(3) Uani 1 1 d .
H2A H 0.6491 0.6864 0.3273 0.027 Uiso 1 1 calc R
H2B H 0.6308 0.5984 0.2739 0.027 Uiso 1 1 calc R
C3 C 0.81954(16) 0.59487(9) 0.35931(8) 0.0209(3) Uani 1 1 d .
C4 C 0.93064(16) 0.52960(9) 0.31356(9) 0.0210(3) Uani 1 1 d .
H4 H 1.0148 0.5147 0.3561 0.025 Uiso 1 1 calc R
C5 C 0.69893(16) 0.71734(9) 0.15586(9) 0.0218(3) Uani 1 1 d .
C6 C 0.59222(18) 0.66569(10) 0.11079(9) 0.0284(3) Uani 1 1 d .
H6 H 0.5877 0.6053 0.1218 0.034 Uiso 1 1 calc R
C7 C 0.49274(19) 0.70195(11) 0.05010(10) 0.0329(4) Uani 1 1 d .
H7 H 0.4211 0.6662 0.0193 0.039 Uiso 1 1 calc R
C8 C 0.4973(2) 0.79004(12) 0.03421(10) 0.0364(4) Uani 1 1 d .
H8 H 0.4285 0.8149 -0.0072 0.044 Uiso 1 1 calc R
C9 C 0.60235(19) 0.84154(11) 0.07876(10) 0.0345(4) Uani 1 1 d .
H9 H 0.6056 0.902 0.0681 0.041 Uiso 1 1 calc R
C10 C 0.70323(18) 0.80553(9) 0.13905(10) 0.0274(3) Uani 1 1 d .
H10 H 0.7758 0.8414 0.1691 0.033 Uiso 1 1 calc R
C11 C 0.92346(16) 0.65798(9) 0.41212(9) 0.0230(3) Uani 1 1 d .
C12 C 0.91943(19) 0.78730(11) 0.49317(11) 0.0360(4) Uani 1 1 d .
H12A H 0.9836 0.8238 0.4554 0.054 Uiso 1 1 calc R
H12B H 0.9886 0.7581 0.5345 0.054 Uiso 1 1 calc R
H12C H 0.8425 0.8233 0.5238 0.054 Uiso 1 1 calc R
C13 C 0.85982(16) 0.44355(9) 0.28509(9) 0.0224(3) Uani 1 1 d .
C14 C 0.86489(19) 0.37489(10) 0.34272(10) 0.0302(3) Uani 1 1 d .
H14 H 0.9032 0.3846 0.399 0.036 Uiso 1 1 calc R
C15 C 0.81510(19) 0.29256(10) 0.31958(11) 0.0364(4) Uani 1 1 d .
H15 H 0.8179 0.2468 0.3601 0.044 Uiso 1 1 calc R
C16 C 0.76124(18) 0.27742(10) 0.23714(12) 0.0351(4) Uani 1 1 d .
H16 H 0.728 0.2211 0.2206 0.042 Uiso 1 1 calc R
C17 C 0.75639(18) 0.34463(10) 0.17942(11) 0.0319(4) Uani 1 1 d .
H17 H 0.7197 0.3342 0.1229 0.038 Uiso 1 1 calc R
C18 C 0.80432(17) 0.42768(10) 0.20241(9) 0.0261(3) Uani 1 1 d .
H18 H 0.7992 0.4734 0.1619 0.031 Uiso 1 1 calc R
C19 C 1.13675(16) 0.54025(9) 0.20404(9) 0.0220(3) Uani 1 1 d .
C20 C 1.26543(17) 0.51255(9) 0.25328(10) 0.0268(3) Uani 1 1 d .
H20 H 1.2672 0.5233 0.3131 0.032 Uiso 1 1 calc R
C21 C 1.39009(17) 0.46947(10) 0.21473(10) 0.0302(4) Uani 1 1 d .
H21 H 1.4759 0.4491 0.2486 0.036 Uiso 1 1 calc R
C22 C 1.39112(18) 0.45570(10) 0.12747(10) 0.0314(4) Uani 1 1 d .
H22 H 1.4768 0.4258 0.1014 0.038 Uiso 1 1 calc R
C23 C 1.26646(18) 0.48579(10) 0.07839(10) 0.0329(4) Uani 1 1 d .
H23 H 1.2683 0.4778 0.0182 0.039 Uiso 1 1 calc R
C24 C 1.13844(18) 0.52768(10) 0.11616(9) 0.0285(3) Uani 1 1 d .
H24 H 1.0527 0.5476 0.082 0.034 Uiso 1 1 calc R
N1 N 1.00994(13) 0.58300(7) 0.24747(7) 0.0214(2) Uani 1 1 d .
N2 N 0.72216(14) 0.54658(7) 0.42705(8) 0.0247(3) Uani 1 1 d .
O1 O 0.89558(11) 0.61186(6) 0.18444(6) 0.0228(2) Uani 1 1 d .
O2 O 1.06258(12) 0.64904(7) 0.42534(7) 0.0321(3) Uani 1 1 d .
O3 O 0.83522(12) 0.72260(6) 0.44225(7) 0.0298(2) Uani 1 1 d .
O4 O 0.58014(12) 0.53861(7) 0.41699(7) 0.0365(3) Uani 1 1 d .
O5 O 0.79580(13) 0.51846(8) 0.48840(7) 0.0372(3) Uani 1 1 d .

loop_
_atom_site_aniso_label
_atom_site_aniso_U_11
_atom_site_aniso_U_22
_atom_site_aniso_U_33
_atom_site_aniso_U_23
_atom_site_aniso_U_13
_atom_site_aniso_U_12
C1 0.0233(7) 0.0210(7) 0.0239(7) -0.0017(6) -0.0009(6) 0.0029(6)
C2 0.0217(7) 0.0257(7) 0.0211(7) -0.0005(6) -0.0005(6) 0.0030(6)
C3 0.0216(7) 0.0224(7) 0.0188(7) 0.0008(6) 0.0015(5) 0.0000(6)
C4 0.0218(7) 0.0235(7) 0.0177(7) 0.0022(6) 0.0016(5) 0.0014(5)
C5 0.0220(7) 0.0240(7) 0.0194(7) -0.0002(6) 0.0032(6) 0.0050(6)
C6 0.0302(8) 0.0287(8) 0.0263(8) 0.0002(7) 0.0000(6) 0.0017(6)
C7 0.0302(8) 0.0441(10) 0.0245(8) -0.0010(7) -0.0044(6) 0.0007(7)
C8 0.0326(8) 0.0488(11) 0.0279(8) 0.0081(7) -0.0034(7) 0.0123(8)
C9 0.0399(9) 0.0297(8) 0.0339(9) 0.0063(7) -0.0013(7) 0.0081(7)
C10 0.0287(8) 0.0252(8) 0.0283(8) 0.0006(6) 0.0006(6) 0.0027(6)
C11 0.0254(8) 0.0260(7) 0.0174(7) 0.0022(6) 0.0000(6) -0.0007(6)
C12 0.0350(8) 0.0318(9) 0.0413(10) -0.0145(8) 0.0013(7) -0.0066(7)
C13 0.0192(7) 0.0228(7) 0.0251(7) 0.0002(6) 0.0042(6) 0.0029(6)
C14 0.0343(8) 0.0284(8) 0.0278(8) 0.0031(7) 0.0037(7) 0.0051(7)
C15 0.0386(9) 0.0256(8) 0.0450(10) 0.0074(8) 0.0083(8) 0.0028(7)
C16 0.0295(8) 0.0231(7) 0.0527(11) -0.0042(7) 0.0039(8) 0.0002(6)
C17 0.0276(8) 0.0295(8) 0.0385(9) -0.0078(7) -0.0023(7) 0.0013(7)
C18 0.0253(7) 0.0251(7) 0.0279(8) 0.0011(6) 0.0006(6) 0.0031(6)
C19 0.0223(7) 0.0189(7) 0.0247(8) 0.0011(6) 0.0038(6) -0.0006(6)
C20 0.0246(7) 0.0305(8) 0.0251(8) 0.0016(6) 0.0016(6) 0.0002(6)
C21 0.0218(7) 0.0316(9) 0.0372(9) 0.0059(7) 0.0025(6) 0.0033(6)
C22 0.0252(8) 0.0314(8) 0.0376(9) 0.0001(7) 0.0085(7) 0.0053(6)
C23 0.0335(8) 0.0388(8) 0.0264(8) -0.0027(7) 0.0074(7) 0.0027(7)
C24 0.0267(8) 0.0321(8) 0.0266(8) 0.0036(7) 0.0025(6) 0.0035(6)
N1 0.0192(6) 0.0249(6) 0.0201(6) 0.0037(5) 0.0000(5) 0.0048(5)
N2 0.0275(7) 0.0248(6) 0.0219(6) -0.0014(5) 0.0031(5) -0.0004(5)
O1 0.0237(5) 0.0249(5) 0.0197(5) 0.0018(4) -0.0017(4) 0.0065(4)
O2 0.0250(6) 0.0380(6) 0.0334(6) -0.0062(5) -0.0075(5) 0.0023(5)
O3 0.0269(5) 0.0278(6) 0.0346(6) -0.0105(5) -0.0002(4) 0.0000(4)
O4 0.0245(6) 0.0451(7) 0.0399(6) 0.0050(6) 0.0030(5) -0.0072(5)
O5 0.0399(6) 0.0486(7) 0.0232(6) 0.0105(5) -0.0013(5) -0.0007(5)

loop_
_atom_type_symbol
_atom_type_description
_atom_type_scat_dispersion_real
_atom_type_scat_dispersion_imag
_atom_type_scat_source
C C 0.0033 0.0016 'International Tables Vol C Tables 4.2.6.8 and 6.1.1.4'
H H 0 0 'International Tables Vol C Tables 4.2.6.8 and 6.1.1.4'
N N 0.0061 0.0033 'International Tables Vol C Tables 4.2.6.8 and 6.1.1.4'
O O 0.0106 0.006 'International Tables Vol C Tables 4.2.6.8 and 6.1.1.4'

loop_
_geom_angle_atom_site_label_1
_geom_angle_atom_site_label_2
_geom_angle_atom_site_label_3
_geom_angle
O1 C1 C5 107.12(11)
O1 C1 C2 108.18(11)
C5 C1 C2 111.78(11)
O1 C1 H1 109.9
C5 C1 H1 109.9
C2 C1 H1 109.9
C3 C2 C1 109.68(11)
C3 C2 H2A 109.7
C1 C2 H2A 109.7
C3 C2 H2B 109.7
C1 C2 H2B 109.7
H2A C2 H2B 108.2
C2 C3 N2 109.64(11)
C2 C3 C11 113.44(11)
N2 C3 C11 103.96(10)
C2 C3 C4 112.18(11)
N2 C3 C4 108.96(10)
C11 C3 C4 108.27(11)
N1 C4 C13 117.34(11)
N1 C4 C3 103.39(10)
C13 C4 C3 117.74(11)
N1 C4 H4 105.8
C13 C4 H4 105.8
C3 C4 H4 105.8
C10 C5 C6 118.90(13)
C10 C5 C1 119.83(13)
C6 C5 C1 121.24(13)
C7 C6 C5 120.36(15)
C7 C6 H6 119.8
C5 C6 H6 119.8
C8 C7 C6 120.27(15)
C8 C7 H7 119.9
C6 C7 H7 119.9
C9 C8 C7 119.65(15)
C9 C8 H8 120.2
C7 C8 H8 120.2
C8 C9 C10 120.37(15)
C8 C9 H9 119.8
C10 C9 H9 119.8
C9 C10 C5 120.45(14)
C9 C10 H10 119.8
C5 C10 H10 119.8
O2 C11 O3 124.90(13)
O2 C11 C3 124.92(13)
O3 C11 C3 110.16(11)
O3 C12 H12A 109.5
O3 C12 H12B 109.5
H12A C12 H12B 109.5
O3 C12 H12C 109.5
H12A C12 H12C 109.5
H12B C12 H12C 109.5
C14 C13 C18 118.38(13)
C14 C13 C4 117.64(13)
C18 C13 C4 123.70(12)
C15 C14 C13 121.38(15)
C15 C14 H14 119.3
C13 C14 H14 119.3
C16 C15 C14 119.74(15)
C16 C15 H15 120.1
C14 C15 H15 120.1
C17 C16 C15 119.45(15)
C17 C16 H16 120.3
C15 C16 H16 120.3
C16 C17 C18 121.17(15)
C16 C17 H17 119.4
C18 C17 H17 119.4
C17 C18 C13 119.86(14)
C17 C18 H18 120.1
C13 C18 H18 120.1
C24 C19 C20 119.63(13)
C24 C19 N1 122.89(13)
C20 C19 N1 117.45(12)
C21 C20 C19 119.85(14)
C21 C20 H20 120.1
C19 C20 H20 120.1
C22 C21 C20 120.65(14)
C22 C21 H21 119.7
C20 C21 H21 119.7
C21 C22 C23 119.46(14)
C21 C22 H22 120.3
C23 C22 H22 120.3
C22 C23 C24 120.76(15)
C22 C23 H23 119.6
C24 C23 H23 119.6
C19 C24 C23 119.58(14)
C19 C24 H24 120.2
C23 C24 H24 120.2
C19 N1 O1 108.50(10)
C19 N1 C4 114.29(10)
O1 N1 C4 110.20(10)
O4 N2 O5 124.51(13)
O4 N2 C3 119.21(12)
O5 N2 C3 116.28(11)
C1 O1 N1 106.80(9)
C11 O3 C12 115.74(11)

loop_
_geom_bond_atom_site_label_1
_geom_bond_atom_site_label_2
_geom_bond_distance
C1 O1 1.4415(16)
C1 C5 1.5021(19)
C1 C2 1.5284(19)
C1 H1 1
C2 C3 1.5238(19)
C2 H2A 0.99
C2 H2B 0.99
C3 N2 1.5341(18)
C3 C11 1.5498(19)
C3 C4 1.5517(19)
C4 N1 1.4822(17)
C4 C13 1.5247(19)
C4 H4 1
C5 C10 1.389(2)
C5 C6 1.394(2)
C6 C7 1.385(2)
C6 H6 0.95
C7 C8 1.385(2)
C7 H7 0.95
C8 C9 1.380(2)
C8 H8 0.95
C9 C10 1.386(2)
C9 H9 0.95
C10 H10 0.95
C11 O2 1.1994(17)
C11 O3 1.3317(17)
C12 O3 1.4624(18)
C12 H12A 0.98
C12 H12B 0.98
C12 H12C 0.98
C13 C14 1.393(2)
C13 C18 1.397(2)
C14 C15 1.388(2)
C14 H14 0.95
C15 C16 1.387(2)
C15 H15 0.95
C16 C17 1.377(2)
C16 H16 0.95
C17 C18 1.393(2)
C17 H17 0.95
C18 H18 0.95
C19 C24 1.388(2)
C19 C20 1.398(2)
C19 N1 1.4289(17)
C20 C21 1.383(2)
C20 H20 0.95
C21 C22 1.381(2)
C21 H21 0.95
C22 C23 1.382(2)
C22 H22 0.95
C23 C24 1.391(2)
C23 H23 0.95
C24 H24 0.95
N1 O1 1.4494(14)
N2 O4 1.2143(15)
N2 O5 1.2227(16)

loop_
_geom_torsion_atom_site_label_1
_geom_torsion_atom_site_label_2
_geom_torsion_atom_site_label_3
_geom_torsion_atom_site_label_4
_geom_torsion
O1 C1 C2 C3 56.24(14)
C5 C1 C2 C3 173.94(11)
C1 C2 C3 N2 -173.59(11)
C1 C2 C3 C11 70.69(14)
C1 C2 C3 C4 -52.39(15)
C2 C3 C4 N1 55.35(13)
N2 C3 C4 N1 176.94(10)
C11 C3 C4 N1 -70.59(13)
C2 C3 C4 C13 -75.84(15)
N2 C3 C4 C13 45.75(15)
C11 C3 C4 C13 158.22(11)
O1 C1 C5 C10 -124.90(13)
C2 C1 C5 C10 116.76(14)
O1 C1 C5 C6 57.28(16)
C2 C1 C5 C6 -61.06(17)
C10 C5 C6 C7 0.2(2)
C1 C5 C6 C7 178.05(14)
C5 C6 C7 C8 -0.6(2)
C6 C7 C8 C9 0.4(3)
C7 C8 C9 C10 0.1(2)
C8 C9 C10 C5 -0.5(2)
C6 C5 C10 C9 0.3(2)
C1 C5 C10 C9 -177.52(13)
C2 C3 C11 O2 -135.63(15)
N2 C3 C11 O2 105.34(16)
C4 C3 C11 O2 -10.43(19)
C2 C3 C11 O3 45.71(15)
N2 C3 C11 O3 -73.32(13)
C4 C3 C11 O3 170.91(11)
N1 C4 C13 C14 145.50(12)
C3 C4 C13 C14 -90.00(15)
N1 C4 C13 C18 -28.25(19)
C3 C4 C13 C18 96.26(16)
C18 C13 C14 C15 -0.5(2)
C4 C13 C14 C15 -174.62(13)
C13 C14 C15 C16 1.0(2)
C14 C15 C16 C17 -0.6(2)
C15 C16 C17 C18 -0.2(2)
C16 C17 C18 C13 0.6(2)
C14 C13 C18 C17 -0.3(2)
C4 C13 C18 C17 173.45(13)
C24 C19 C20 C21 -2.9(2)
N1 C19 C20 C21 178.86(13)
C19 C20 C21 C22 1.9(2)
C20 C21 C22 C23 0.3(2)
C21 C22 C23 C24 -1.7(2)
C20 C19 C24 C23 1.6(2)
N1 C19 C24 C23 179.72(13)
C22 C23 C24 C19 0.7(2)
C24 C19 N1 O1 -2.45(18)
C20 C19 N1 O1 175.75(11)
C24 C19 N1 C4 120.95(14)
C20 C19 N1 C4 -60.85(16)
C13 C4 N1 C19 -57.24(15)
C3 C4 N1 C19 171.33(11)
C13 C4 N1 O1 65.24(14)
C3 C4 N1 O1 -66.19(12)
C2 C3 N2 O4 10.96(16)
C11 C3 N2 O4 132.56(13)
C4 C3 N2 O4 -112.16(13)
C2 C3 N2 O5 -169.06(12)
C11 C3 N2 O5 -47.46(15)
C4 C3 N2 O5 67.82(14)
C5 C1 O1 N1 173.34(10)
C2 C1 O1 N1 -66.00(12)
C19 N1 O1 C1 -159.20(10)
C4 N1 O1 C1 74.97(12)
O2 C11 O3 C12 1.6(2)
C3 C11 O3 C12 -179.73(12)
